data_7109579
loop_
_publ_author_name
'Chelsea A. Huff'
'Jeff W. Kampf'
'Melanie S. Sanford'

_publ_section_title
;
 Reversible carbon-carbon bond formation between carbonyl compounds and a
 ruthenium pincer complex
;
_journal_name_full Chem.Commun.
_journal_page_first 7147
_journal_paper_doi 10.1039/c3cc43517b
_journal_volume 49
_journal_year 2013
_chemical_formula_moiety 'C25 H43 N2 O2 P Ru, C5 H8 O'
_chemical_formula_sum 'C30 H51 N2 O3 P Ru'
_chemical_formula_weight 619.77
_chemical_name_systematic
;
 ?
;
_space_group_IT_number 14
_symmetry_cell_setting monoclinic
_symmetry_space_group_name_Hall '-P 2ybc'
_symmetry_space_group_name_H-M 'P 1 21/c 1'
_atom_sites_solution_hydrogens geom
_atom_sites_solution_primary direct
_atom_sites_solution_secondary difmap
_audit_creation_method SHELXL-97
_cell_angle_alpha 90.00
_cell_angle_beta 102.438(1)
_cell_angle_gamma 90.00
_cell_formula_units_Z 4
_cell_length_a 18.7853(6)
_cell_length_b 11.0118(3)
_cell_length_c 15.0703(4)
_cell_measurement_reflns_used 9916
_cell_measurement_temperature 85(2)
_cell_measurement_theta_max 29.57
_cell_measurement_theta_min 2.43
_cell_volume 3044.27(15)
_computing_cell_refinement 'Bruker SMART'
_computing_data_collection 'Bruker SMART-APEX'
_computing_data_reduction 'Bruker SAINT'
_computing_molecular_graphics 'Bruker SHELXTL'
_computing_publication_material 'Bruker SHELXTL'
_computing_structure_refinement 'SHELXL-97 (Sheldrick, 2008)'
_computing_structure_solution 'SHELXS-97 (Sheldrick, 2008)'
_diffrn_ambient_temperature 85(2)
_diffrn_measured_fraction_theta_full 0.998
_diffrn_measured_fraction_theta_max 0.998
_diffrn_measurement_device_type 'CCD area detector'
_diffrn_measurement_method 'phi and omega scans'
_diffrn_radiation_monochromator graphite
_diffrn_radiation_source 'fine-focus sealed tube'
_diffrn_radiation_type MoK\a
_diffrn_radiation_wavelength 0.71073
_diffrn_reflns_av_R_equivalents 0.0437
_diffrn_reflns_av_sigmaI/netI 0.0167
_diffrn_reflns_limit_h_max 26
_diffrn_reflns_limit_h_min -26
_diffrn_reflns_limit_k_max 15
_diffrn_reflns_limit_k_min -15
_diffrn_reflns_limit_l_max 20
_diffrn_reflns_limit_l_min -20
_diffrn_reflns_number 120048
_diffrn_reflns_theta_full 29.62
_diffrn_reflns_theta_max 29.62
_diffrn_reflns_theta_min 2.16
_exptl_absorpt_coefficient_mu 0.600
_exptl_absorpt_correction_T_max 0.8997
_exptl_absorpt_correction_T_min 0.8695
_exptl_absorpt_correction_type multi-scan
_exptl_absorpt_process_details
;
Blessing, R. Acta Cryst. (1995) A51 33-38.
Sheldrick, G.  SADABS (Version 2008/1) 
Bruker AXS area
detector absorption and other corrections, 
University of Gottingen, Germany 2008.
;
_exptl_crystal_colour yellow
_exptl_crystal_density_diffrn 1.352
_exptl_crystal_density_method 'not measured'
_exptl_crystal_description plate
_exptl_crystal_F_000 1312
_exptl_crystal_size_max 0.24
_exptl_crystal_size_mid 0.22
_exptl_crystal_size_min 0.18
_refine_diff_density_max 1.063
_refine_diff_density_min -0.295
_refine_diff_density_rms 0.065
_refine_ls_extinction_method none
_refine_ls_goodness_of_fit_ref 1.010
_refine_ls_hydrogen_treatment mixed
_refine_ls_matrix_type full
_refine_ls_number_parameters 400
_refine_ls_number_reflns 8551
_refine_ls_number_restraints 13
_refine_ls_restrained_S_all 1.010
_refine_ls_R_factor_all 0.0267
_refine_ls_R_factor_gt 0.0235
_refine_ls_shift/su_max 0.001
_refine_ls_shift/su_mean 0.000
_refine_ls_structure_factor_coef Fsqd
_refine_ls_weighting_details 'calc w=1/[\s^2^(Fo^2^)+(0.0396P)^2^+1.4469P] where P=(Fo^2^+2Fc^2^)/3'
_refine_ls_weighting_scheme calc
_refine_ls_wR_factor_gt 0.0630
_refine_ls_wR_factor_ref 0.0660
_reflns_number_gt 7780
_reflns_number_total 8551
_reflns_threshold_expression >2sigma(I)
_cod_data_source_file c3cc43517b.txt
_cod_data_source_block ch765b
_cod_original_sg_symbol_H-M P2(1)/c
_cod_database_code 7109579

loop_
_symmetry_equiv_pos_as_xyz
'x, y, z'
'-x, y+1/2, -z+1/2'
'-x, -y, -z'
'x, -y-1/2, z-1/2'

loop_
_atom_site_label
_atom_site_type_symbol
_atom_site_fract_x
_atom_site_fract_y
_atom_site_fract_z
_atom_site_U_iso_or_equiv
_atom_site_adp_type
_atom_site_occupancy
_atom_site_symmetry_multiplicity
_atom_site_calc_flag
_atom_site_refinement_flags
_atom_site_disorder_assembly
_atom_site_disorder_group
P1 P 0.228849(17) 0.16608(2) 0.08028(2) 0.01421(6) Uani 1 1 d . . .
Ru1 Ru 0.244410(5) 0.336915(8) 0.164830(6) 0.01342(4) Uani 1 1 d . . .
H1 H 0.1773(10) 0.3792(17) 0.0946(12) 0.030(5) Uiso 1 1 d . . .
O1 O 0.13953(5) 0.25088(9) 0.27512(6) 0.02339(19) Uani 1 1 d . . .
O2 O 0.34834(5) 0.31939(8) 0.26433(6) 0.01754(17) Uani 1 1 d . . .
N1 N 0.31019(5) 0.38326(9) 0.07410(7) 0.01455(18) Uani 1 1 d . . .
N2 N 0.27816(6) 0.52804(9) 0.20372(7) 0.01683(19) Uani 1 1 d . . .
C1 C 0.18188(7) 0.28771(11) 0.23533(8) 0.0173(2) Uani 1 1 d . . .
C2 C 0.39637(7) 0.41417(11) 0.26136(8) 0.0169(2) Uani 1 1 d . . .
C3 C 0.43309(7) 0.45836(12) 0.35898(8) 0.0222(2) Uani 1 1 d . . .
H3A H 0.4568 0.5382 0.3567 0.027 Uiso 1 1 calc R . .
H3B H 0.3967 0.4654 0.3974 0.027 Uiso 1 1 calc R . .
C4 C 0.49008(8) 0.35977(13) 0.39611(9) 0.0253(3) Uani 1 1 d . . .
H4A H 0.4702 0.3005 0.4338 0.030 Uiso 1 1 calc R . .
H4B H 0.5347 0.3967 0.4335 0.030 Uiso 1 1 calc R . .
C5 C 0.50711(7) 0.29722(13) 0.31110(9) 0.0248(3) Uani 1 1 d . . .
H5A H 0.5602 0.2983 0.3133 0.030 Uiso 1 1 calc R . .
H5B H 0.4901 0.2119 0.3069 0.030 Uiso 1 1 calc R . .
C6 C 0.46583(7) 0.37121(12) 0.23022(9) 0.0197(2) Uani 1 1 d . . .
H6A H 0.4530 0.3203 0.1749 0.024 Uiso 1 1 calc R . .
H6B H 0.4952 0.4413 0.2177 0.024 Uiso 1 1 calc R . .
C7 C 0.35670(7) 0.51743(11) 0.19603(8) 0.0165(2) Uani 1 1 d . . .
H7A H 0.3826 0.5968 0.2096 0.020 Uiso 1 1 calc R . .
C8 C 0.35550(6) 0.47748(10) 0.09999(8) 0.0158(2) Uani 1 1 d . . .
C9 C 0.39922(7) 0.52107(11) 0.04369(8) 0.0188(2) Uani 1 1 d . . .
H9A H 0.4296 0.5898 0.0607 0.023 Uiso 1 1 calc R . .
C10 C 0.39751(7) 0.46168(12) -0.03838(8) 0.0199(2) Uani 1 1 d . . .
H10A H 0.4267 0.4905 -0.0782 0.024 Uiso 1 1 calc R . .
C11 C 0.35325(7) 0.36020(12) -0.06242(8) 0.0180(2) Uani 1 1 d . . .
H11A H 0.3536 0.3167 -0.1168 0.022 Uiso 1 1 calc R . .
C12 C 0.30851(7) 0.32424(10) -0.00465(8) 0.0153(2) Uani 1 1 d . . .
C13 C 0.25502(7) 0.22107(11) -0.02486(8) 0.0170(2) Uani 1 1 d . . .
H13A H 0.2770 0.1535 -0.0530 0.020 Uiso 1 1 calc R . .
H13B H 0.2109 0.2485 -0.0688 0.020 Uiso 1 1 calc R . .
C14 C 0.27156(8) 0.56215(11) 0.29763(9) 0.0215(2) Uani 1 1 d . . .
H14A H 0.2946 0.4976 0.3400 0.026 Uiso 1 1 calc R . .
H14B H 0.2192 0.5644 0.2993 0.026 Uiso 1 1 calc R . .
C15 C 0.30581(10) 0.68399(12) 0.33238(10) 0.0288(3) Uani 1 1 d . . .
H15A H 0.3578 0.6831 0.3314 0.043 Uiso 1 1 calc R . .
H15B H 0.3000 0.6973 0.3947 0.043 Uiso 1 1 calc R . .
H15C H 0.2816 0.7495 0.2932 0.043 Uiso 1 1 calc R . .
C16 C 0.24158(7) 0.62202(11) 0.13731(9) 0.0212(2) Uani 1 1 d . . .
H16A H 0.2433 0.5949 0.0751 0.025 Uiso 1 1 calc R . .
H16B H 0.2695 0.6987 0.1491 0.025 Uiso 1 1 calc R . .
C17 C 0.16302(8) 0.64717(13) 0.14108(11) 0.0282(3) Uani 1 1 d . . .
H17A H 0.1364 0.5703 0.1387 0.042 Uiso 1 1 calc R . .
H17B H 0.1404 0.6979 0.0892 0.042 Uiso 1 1 calc R . .
H17C H 0.1614 0.6896 0.1978 0.042 Uiso 1 1 calc R . .
C18 C 0.13528(7) 0.09949(12) 0.03462(9) 0.0201(2) Uani 1 1 d . . .
C19 C 0.08019(7) 0.20413(14) 0.01418(11) 0.0294(3) Uani 1 1 d . . .
H19A H 0.0947 0.2601 -0.0293 0.044 Uiso 1 1 calc R . .
H19B H 0.0790 0.2477 0.0706 0.044 Uiso 1 1 calc R . .
H19C H 0.0317 0.1714 -0.0118 0.044 Uiso 1 1 calc R . .
C20 C 0.12982(7) 0.02702(12) -0.05392(9) 0.0237(3) Uani 1 1 d . . .
H20A H 0.0803 -0.0051 -0.0738 0.036 Uiso 1 1 calc R . .
H20B H 0.1647 -0.0404 -0.0433 0.036 Uiso 1 1 calc R . .
H20C H 0.1410 0.0804 -0.1011 0.036 Uiso 1 1 calc R . .
C21 C 0.11326(8) 0.01728(13) 0.10678(10) 0.0261(3) Uani 1 1 d . . .
H21A H 0.1207 0.0608 0.1648 0.039 Uiso 1 1 calc R . .
H21B H 0.1433 -0.0564 0.1143 0.039 Uiso 1 1 calc R . .
H21C H 0.0618 -0.0050 0.0872 0.039 Uiso 1 1 calc R . .
C22 C 0.29547(7) 0.04045(11) 0.12197(8) 0.0177(2) Uani 1 1 d . . .
C23 C 0.37145(7) 0.09711(12) 0.13049(9) 0.0224(2) Uani 1 1 d . . .
H23A H 0.4088 0.0381 0.1580 0.034 Uiso 1 1 calc R . .
H23B H 0.3755 0.1697 0.1689 0.034 Uiso 1 1 calc R . .
H23C H 0.3785 0.1196 0.0700 0.034 Uiso 1 1 calc R . .
C24 C 0.28864(8) 0.00308(12) 0.21809(9) 0.0243(3) Uani 1 1 d . . .
H24A H 0.2428 -0.0410 0.2147 0.036 Uiso 1 1 calc R . .
H24B H 0.2891 0.0758 0.2557 0.036 Uiso 1 1 calc R . .
H24C H 0.3297 -0.0494 0.2452 0.036 Uiso 1 1 calc R . .
C25 C 0.28985(7) -0.07095(11) 0.06019(9) 0.0213(2) Uani 1 1 d . . .
H25A H 0.3305 -0.1261 0.0834 0.032 Uiso 1 1 calc R . .
H25B H 0.2918 -0.0452 -0.0015 0.032 Uiso 1 1 calc R . .
H25C H 0.2437 -0.1129 0.0591 0.032 Uiso 1 1 calc R . .
O3 O 0.1537(2) 0.7130(5) 0.8774(3) 0.0568(11) Uani 0.50 1 d PD A 1
C26 C 0.1053(3) 0.6397(7) 0.8568(4) 0.0358(13) Uani 0.50 1 d PD A 1
C27 C 0.0360(2) 0.6589(4) 0.7864(3) 0.0359(8) Uani 0.50 1 d PD A 1
H27A H 0.0469 0.6801 0.7269 0.043 Uiso 0.50 1 calc PR A 1
H27B H 0.0064 0.7247 0.8051 0.043 Uiso 0.50 1 calc PR A 1
C28 C -0.0037(3) 0.5381(5) 0.7813(3) 0.0318(9) Uani 0.50 1 d PD A 1
H28A H 0.0092 0.4854 0.7339 0.038 Uiso 0.50 1 calc PR A 1
H28B H -0.0572 0.5504 0.7675 0.038 Uiso 0.50 1 calc PR A 1
C29 C 0.0224(3) 0.4824(6) 0.8759(3) 0.0339(10) Uani 0.50 1 d PD A 1
H29A H -0.0035 0.5185 0.9203 0.041 Uiso 0.50 1 calc PR A 1
H29B H 0.0152 0.3933 0.8745 0.041 Uiso 0.50 1 calc PR A 1
C30 C 0.1036(3) 0.5151(7) 0.8988(5) 0.0346(13) Uani 0.50 1 d PD A 1
H30A H 0.1226 0.5179 0.9654 0.041 Uiso 0.50 1 calc PR A 1
H30B H 0.1325 0.4560 0.8718 0.041 Uiso 0.50 1 calc PR A 1
O3A O 0.1781(2) 0.7158(4) 0.9150(3) 0.0497(9) Uani 0.50 1 d PD B 2
C26A C 0.1262(3) 0.6519(5) 0.8833(4) 0.0310(11) Uani 0.50 1 d PD B 2
C27A C 0.1260(3) 0.5145(7) 0.8909(6) 0.0333(12) Uani 0.50 1 d PD B 2
H27C H 0.1460 0.4880 0.9542 0.040 Uiso 0.50 1 calc PR B 2
H27D H 0.1550 0.4770 0.8505 0.040 Uiso 0.50 1 calc PR B 2
C28A C 0.0455(3) 0.4811(6) 0.8610(5) 0.0448(13) Uani 0.50 1 d PD B 2
H28C H 0.0396 0.4009 0.8306 0.054 Uiso 0.50 1 calc PR B 2
H28D H 0.0219 0.4788 0.9137 0.054 Uiso 0.50 1 calc PR B 2
C29A C 0.0132(3) 0.5805(6) 0.7956(4) 0.058(2) Uani 0.50 1 d PD B 2
H29C H 0.0204 0.5625 0.7338 0.069 Uiso 0.50 1 calc PR B 2
H29D H -0.0397 0.5888 0.7930 0.069 Uiso 0.50 1 calc PR B 2
C30A C 0.0530(3) 0.6947(4) 0.8320(4) 0.0467(10) Uani 0.50 1 d PD B 2
H30C H 0.0582 0.7496 0.7818 0.056 Uiso 0.50 1 calc PR B 2
H30D H 0.0267 0.7381 0.8728 0.056 Uiso 0.50 1 calc PR B 2

loop_
_atom_site_aniso_label
_atom_site_aniso_U_11
_atom_site_aniso_U_22
_atom_site_aniso_U_33
_atom_site_aniso_U_23
_atom_site_aniso_U_13
_atom_site_aniso_U_12
P1 0.01390(13) 0.01250(13) 0.01570(14) 0.00032(9) 0.00203(10) -0.00117(9)
Ru1 0.01405(5) 0.01177(5) 0.01493(5) 0.00075(3) 0.00419(4) -0.00034(3)
O1 0.0222(4) 0.0276(5) 0.0226(4) -0.0006(4) 0.0097(4) -0.0035(4)
O2 0.0181(4) 0.0161(4) 0.0171(4) 0.0025(3) 0.0009(3) -0.0040(3)
N1 0.0156(4) 0.0136(4) 0.0146(4) 0.0010(3) 0.0036(3) -0.0002(3)
N2 0.0214(5) 0.0135(4) 0.0174(4) 0.0010(3) 0.0083(4) 0.0007(4)
C1 0.0184(5) 0.0153(5) 0.0180(5) -0.0013(4) 0.0033(4) -0.0001(4)
C2 0.0189(5) 0.0153(5) 0.0159(5) -0.0004(4) 0.0024(4) -0.0032(4)
C3 0.0246(6) 0.0228(6) 0.0180(5) -0.0025(4) 0.0021(5) -0.0049(5)
C4 0.0247(6) 0.0273(6) 0.0208(6) 0.0038(5) -0.0018(5) -0.0066(5)
C5 0.0219(6) 0.0224(6) 0.0262(6) 0.0010(5) -0.0033(5) -0.0011(5)
C6 0.0177(5) 0.0193(5) 0.0213(6) -0.0013(4) 0.0021(4) -0.0020(4)
C7 0.0193(5) 0.0141(5) 0.0169(5) -0.0007(4) 0.0056(4) -0.0034(4)
C8 0.0159(5) 0.0147(5) 0.0168(5) 0.0009(4) 0.0036(4) -0.0005(4)
C9 0.0186(5) 0.0191(5) 0.0191(5) 0.0001(4) 0.0049(4) -0.0040(4)
C10 0.0190(5) 0.0241(6) 0.0181(5) 0.0014(4) 0.0074(4) -0.0019(5)
C11 0.0179(5) 0.0209(5) 0.0155(5) 0.0001(4) 0.0046(4) 0.0011(4)
C12 0.0149(5) 0.0151(5) 0.0152(5) 0.0005(4) 0.0019(4) 0.0013(4)
C13 0.0184(5) 0.0162(5) 0.0159(5) -0.0008(4) 0.0027(4) -0.0023(4)
C14 0.0316(7) 0.0152(5) 0.0212(6) 0.0002(4) 0.0130(5) -0.0001(5)
C15 0.0492(9) 0.0164(6) 0.0243(6) -0.0028(5) 0.0157(6) -0.0033(6)
C16 0.0252(6) 0.0141(5) 0.0254(6) 0.0050(4) 0.0081(5) 0.0024(4)
C17 0.0285(7) 0.0231(6) 0.0358(8) 0.0060(5) 0.0128(6) 0.0086(5)
C18 0.0165(5) 0.0192(5) 0.0236(6) -0.0001(4) 0.0018(4) -0.0043(4)
C19 0.0158(6) 0.0266(7) 0.0420(8) -0.0024(6) -0.0023(5) -0.0013(5)
C20 0.0234(6) 0.0240(6) 0.0218(6) -0.0019(5) 0.0008(5) -0.0071(5)
C21 0.0239(6) 0.0285(7) 0.0268(6) -0.0021(5) 0.0075(5) -0.0104(5)
C22 0.0197(5) 0.0139(5) 0.0182(5) -0.0005(4) 0.0012(4) 0.0010(4)
C23 0.0178(5) 0.0173(5) 0.0296(6) -0.0007(5) -0.0006(5) 0.0022(4)
C24 0.0322(7) 0.0200(6) 0.0191(6) 0.0034(4) 0.0019(5) 0.0034(5)
C25 0.0257(6) 0.0146(5) 0.0227(6) -0.0016(4) 0.0035(5) 0.0008(5)
O3 0.045(2) 0.046(2) 0.077(3) -0.001(2) 0.0089(19) -0.0141(19)
C26 0.035(3) 0.031(2) 0.043(3) -0.003(2) 0.013(2) -0.004(2)
C27 0.0286(18) 0.028(2) 0.053(3) 0.0139(16) 0.0125(17) 0.0034(14)
C28 0.031(2) 0.043(2) 0.0216(18) 0.0073(16) 0.0055(15) 0.0072(17)
C29 0.032(3) 0.037(2) 0.0297(18) 0.0081(14) -0.0003(17) -0.009(2)
C30 0.036(3) 0.030(2) 0.032(2) 0.0061(16) -0.005(2) -0.003(2)
O3A 0.056(3) 0.0354(16) 0.060(2) 0.0004(18) 0.0180(17) -0.0129(18)
C26A 0.041(3) 0.024(2) 0.033(3) 0.0028(19) 0.018(2) -0.002(2)
C27A 0.033(3) 0.0292(19) 0.036(2) -0.0022(15) 0.003(2) 0.004(2)
C28A 0.034(3) 0.037(2) 0.062(3) 0.001(2) 0.007(2) 0.000(2)
C29A 0.044(3) 0.072(5) 0.048(3) -0.018(3) -0.011(2) 0.030(3)
C30A 0.046(2) 0.039(2) 0.061(3) 0.015(2) 0.023(2) 0.0156(19)

loop_
_atom_type_symbol
_atom_type_description
_atom_type_scat_dispersion_real
_atom_type_scat_dispersion_imag
_atom_type_scat_source
C C 0.0033 0.0016 'International Tables Vol C Tables 4.2.6.8 and 6.1.1.4'
H H 0.0000 0.0000 'International Tables Vol C Tables 4.2.6.8 and 6.1.1.4'
N N 0.0061 0.0033 'International Tables Vol C Tables 4.2.6.8 and 6.1.1.4'
O O 0.0106 0.0060 'International Tables Vol C Tables 4.2.6.8 and 6.1.1.4'
P P 0.1023 0.0942 'International Tables Vol C Tables 4.2.6.8 and 6.1.1.4'
Ru Ru -1.2594 0.8363 'International Tables Vol C Tables 4.2.6.8 and 6.1.1.4'

loop_
_geom_angle_atom_site_label_1
_geom_angle_atom_site_label_2
_geom_angle_atom_site_label_3
_geom_angle
C13 P1 C22 104.20(6)
C13 P1 C18 102.23(6)
C22 P1 C18 109.62(6)
C13 P1 Ru1 100.60(4)
C22 P1 Ru1 115.40(4)
C18 P1 Ru1 121.73(4)
C1 Ru1 N1 174.54(5)
C1 Ru1 O2 99.49(4)
N1 Ru1 O2 84.52(4)
C1 Ru1 N2 107.92(4)
N1 Ru1 N2 76.60(4)
O2 Ru1 N2 75.18(4)
C1 Ru1 P1 93.43(4)
N1 Ru1 P1 81.79(3)
O2 Ru1 P1 107.46(2)
N2 Ru1 P1 157.91(3)
C1 Ru1 H1 87.4(7)
N1 Ru1 H1 89.3(7)
O2 Ru1 H1 167.0(7)
N2 Ru1 H1 92.3(7)
P1 Ru1 H1 82.9(7)
C2 O2 Ru1 113.59(7)
C8 N1 C12 121.38(10)
C8 N1 Ru1 115.09(8)
C12 N1 Ru1 123.53(8)
C14 N2 C16 109.81(10)
C14 N2 C7 111.96(10)
C16 N2 C7 108.50(9)
C14 N2 Ru1 114.04(7)
C16 N2 Ru1 114.25(8)
C7 N2 Ru1 97.67(7)
O1 C1 Ru1 175.02(11)
O2 C2 C6 112.06(10)
O2 C2 C3 111.26(10)
C6 C2 C3 98.64(10)
O2 C2 C7 109.79(9)
C6 C2 C7 110.18(9)
C3 C2 C7 114.56(10)
C4 C3 C2 104.69(10)
C4 C3 H3A 110.8
C2 C3 H3A 110.8
C4 C3 H3B 110.8
C2 C3 H3B 110.8
H3A C3 H3B 108.9
C3 C4 C5 105.31(10)
C3 C4 H4A 110.7
C5 C4 H4A 110.7
C3 C4 H4B 110.7
C5 C4 H4B 110.7
H4A C4 H4B 108.8
C6 C5 C4 105.23(11)
C6 C5 H5A 110.7
C4 C5 H5A 110.7
C6 C5 H5B 110.7
C4 C5 H5B 110.7
H5A C5 H5B 108.8
C5 C6 C2 103.65(10)
C5 C6 H6A 111.0
C2 C6 H6A 111.0
C5 C6 H6B 111.0
C2 C6 H6B 111.0
H6A C6 H6B 109.0
C8 C7 N2 106.47(9)
C8 C7 C2 107.18(9)
N2 C7 C2 110.20(9)
C8 C7 H7A 110.9
N2 C7 H7A 110.9
C2 C7 H7A 110.9
N1 C8 C9 120.69(11)
N1 C8 C7 112.40(10)
C9 C8 C7 126.68(11)
C8 C9 C10 118.48(11)
C8 C9 H9A 120.8
C10 C9 H9A 120.8
C9 C10 C11 120.37(11)
C9 C10 H10A 119.8
C11 C10 H10A 119.8
C12 C11 C10 118.20(11)
C12 C11 H11A 120.9
C10 C11 H11A 120.9
N1 C12 C11 120.73(11)
N1 C12 C13 115.51(10)
C11 C12 C13 123.75(11)
C12 C13 P1 111.19(8)
C12 C13 H13A 109.4
P1 C13 H13A 109.4
C12 C13 H13B 109.4
P1 C13 H13B 109.4
H13A C13 H13B 108.0
N2 C14 C15 115.44(10)
N2 C14 H14A 108.4
C15 C14 H14A 108.4
N2 C14 H14B 108.4
C15 C14 H14B 108.4
H14A C14 H14B 107.5
C14 C15 H15A 109.5
C14 C15 H15B 109.5
H15A C15 H15B 109.5
C14 C15 H15C 109.5
H15A C15 H15C 109.5
H15B C15 H15C 109.5
N2 C16 C17 114.29(11)
N2 C16 H16A 108.7
C17 C16 H16A 108.7
N2 C16 H16B 108.7
C17 C16 H16B 108.7
H16A C16 H16B 107.6
C16 C17 H17A 109.5
C16 C17 H17B 109.5
H17A C17 H17B 109.5
C16 C17 H17C 109.5
H17A C17 H17C 109.5
H17B C17 H17C 109.5
C19 C18 C21 108.14(12)
C19 C18 C20 107.40(11)
C21 C18 C20 109.25(10)
C19 C18 P1 108.39(9)
C21 C18 P1 109.95(9)
C20 C18 P1 113.55(9)
C18 C19 H19A 109.5
C18 C19 H19B 109.5
H19A C19 H19B 109.5
C18 C19 H19C 109.5
H19A C19 H19C 109.5
H19B C19 H19C 109.5
C18 C20 H20A 109.5
C18 C20 H20B 109.5
H20A C20 H20B 109.5
C18 C20 H20C 109.5
H20A C20 H20C 109.5
H20B C20 H20C 109.5
C18 C21 H21A 109.5
C18 C21 H21B 109.5
H21A C21 H21B 109.5
C18 C21 H21C 109.5
H21A C21 H21C 109.5
H21B C21 H21C 109.5
C25 C22 C23 108.50(10)
C25 C22 C24 110.48(10)
C23 C22 C24 107.11(10)
C25 C22 P1 115.65(8)
C23 C22 P1 105.57(8)
C24 C22 P1 109.10(9)
C22 C23 H23A 109.5
C22 C23 H23B 109.5
H23A C23 H23B 109.5
C22 C23 H23C 109.5
H23A C23 H23C 109.5
H23B C23 H23C 109.5
C22 C24 H24A 109.5
C22 C24 H24B 109.5
H24A C24 H24B 109.5
C22 C24 H24C 109.5
H24A C24 H24C 109.5
H24B C24 H24C 109.5
C22 C25 H25A 109.5
C22 C25 H25B 109.5
H25A C25 H25B 109.5
C22 C25 H25C 109.5
H25A C25 H25C 109.5
H25B C25 H25C 109.5
O3 C26 C27 125.2(6)
O3 C26 C30 125.6(6)
C27 C26 C30 109.2(5)
C26 C27 C28 104.7(4)
C26 C27 H27A 110.8
C28 C27 H27A 110.8
C26 C27 H27B 110.8
C28 C27 H27B 110.8
H27A C27 H27B 108.9
C27 C28 C29 104.3(4)
C27 C28 H28A 110.9
C29 C28 H28A 110.9
C27 C28 H28B 110.9
C29 C28 H28B 110.9
H28A C28 H28B 108.9
C30 C29 C28 102.6(4)
C30 C29 H29A 111.2
C28 C29 H29A 111.2
C30 C29 H29B 111.2
C28 C29 H29B 111.2
H29A C29 H29B 109.2
C26 C30 C29 103.2(5)
C26 C30 H30A 111.1
C29 C30 H30A 111.1
C26 C30 H30B 111.1
C29 C30 H30B 111.1
H30A C30 H30B 109.1
O3A C26A C30A 126.2(6)
O3A C26A C27A 124.3(6)
C30A C26A C27A 109.6(5)
C26A C27A C28A 103.6(5)
C26A C27A H27C 111.0
C28A C27A H27C 111.0
C26A C27A H27D 111.0
C28A C27A H27D 111.0
H27C C27A H27D 109.0
C29A C28A C27A 104.6(5)
C29A C28A H28C 110.8
C27A C28A H28C 110.8
C29A C28A H28D 110.8
C27A C28A H28D 110.8
H28C C28A H28D 108.9
C30A C29A C28A 105.7(4)
C30A C29A H29C 110.6
C28A C29A H29C 110.6
C30A C29A H29D 110.6
C28A C29A H29D 110.6
H29C C29A H29D 108.7
C26A C30A C29A 104.7(4)
C26A C30A H30C 110.8
C29A C30A H30C 110.8
C26A C30A H30D 110.8
C29A C30A H30D 110.8
H30C C30A H30D 108.9

loop_
_geom_bond_atom_site_label_1
_geom_bond_atom_site_label_2
_geom_bond_distance
P1 C13 1.8586(12)
P1 C22 1.8804(12)
P1 C18 1.8920(12)
P1 Ru1 2.2556(3)
Ru1 C1 1.8275(12)
Ru1 N1 2.0940(10)
Ru1 O2 2.1991(9)
Ru1 N2 2.2394(10)
Ru1 H1 1.534(19)
O1 C1 1.1672(15)
O2 C2 1.3867(14)
N1 C8 1.3454(15)
N1 C12 1.3475(15)
N2 C14 1.4950(15)
N2 C16 1.4995(16)
N2 C7 1.5091(15)
C2 C6 1.5525(17)
C2 C3 1.5619(17)
C2 C7 1.5816(17)
C3 C4 1.543(2)
C3 H3A 0.9900
C3 H3B 0.9900
C4 C5 1.547(2)
C4 H4A 0.9900
C4 H4B 0.9900
C5 C6 1.5310(18)
C5 H5A 0.9900
C5 H5B 0.9900
C6 H6A 0.9900
C6 H6B 0.9900
C7 C8 1.5083(16)
C7 H7A 1.0000
C8 C9 1.3874(16)
C9 C10 1.3933(17)
C9 H9A 0.9500
C10 C11 1.3935(18)
C10 H10A 0.9500
C11 C12 1.3914(17)
C11 H11A 0.9500
C12 C13 1.5037(16)
C13 H13A 0.9900
C13 H13B 0.9900
C14 C15 1.5307(18)
C14 H14A 0.9900
C14 H14B 0.9900
C15 H15A 0.9800
C15 H15B 0.9800
C15 H15C 0.9800
C16 C17 1.5146(19)
C16 H16A 0.9900
C16 H16B 0.9900
C17 H17A 0.9800
C17 H17B 0.9800
C17 H17C 0.9800
C18 C19 1.5350(19)
C18 C21 1.5386(18)
C18 C20 1.5391(18)
C19 H19A 0.9800
C19 H19B 0.9800
C19 H19C 0.9800
C20 H20A 0.9800
C20 H20B 0.9800
C20 H20C 0.9800
C21 H21A 0.9800
C21 H21B 0.9800
C21 H21C 0.9800
C22 C25 1.5299(17)
C22 C23 1.5375(18)
C22 C24 1.5376(18)
C23 H23A 0.9800
C23 H23B 0.9800
C23 H23C 0.9800
C24 H24A 0.9800
C24 H24B 0.9800
C24 H24C 0.9800
C25 H25A 0.9800
C25 H25B 0.9800
C25 H25C 0.9800
O3 C26 1.206(6)
C26 C27 1.506(7)
C26 C30 1.514(10)
C27 C28 1.519(5)
C27 H27A 0.9900
C27 H27B 0.9900
C28 C29 1.533(6)
C28 H28A 0.9900
C28 H28B 0.9900
C29 C30 1.532(7)
C29 H29A 0.9900
C29 H29B 0.9900
C30 H30A 0.9900
C30 H30B 0.9900
O3A C26A 1.214(6)
C26A C30A 1.501(7)
C26A C27A 1.518(9)
C27A C28A 1.527(8)
C27A H27C 0.9900
C27A H27D 0.9900
C28A C29A 1.510(8)
C28A H28C 0.9900
C28A H28D 0.9900
C29A C30A 1.505(7)
C29A H29C 0.9900
C29A H29D 0.9900
C30A H30C 0.9900
C30A H30D 0.9900

loop_
_geom_torsion_atom_site_label_1
_geom_torsion_atom_site_label_2
_geom_torsion_atom_site_label_3
_geom_torsion_atom_site_label_4
_geom_torsion
C13 P1 Ru1 C1 156.88(5)
C22 P1 Ru1 C1 -91.70(6)
C18 P1 Ru1 C1 45.22(6)
C13 P1 Ru1 N1 -20.47(5)
C22 P1 Ru1 N1 90.95(5)
C18 P1 Ru1 N1 -132.13(6)
C13 P1 Ru1 O2 -102.05(5)
C22 P1 Ru1 O2 9.37(5)
C18 P1 Ru1 O2 146.29(5)
C13 P1 Ru1 N2 -8.48(9)
C22 P1 Ru1 N2 102.93(9)
C18 P1 Ru1 N2 -120.14(9)
C1 Ru1 O2 C2 -138.80(8)
N1 Ru1 O2 C2 44.93(8)
N2 Ru1 O2 C2 -32.63(8)
P1 Ru1 O2 C2 124.53(7)
C1 Ru1 N1 C8 166.3(5)
O2 Ru1 N1 C8 -56.10(8)
N2 Ru1 N1 C8 19.94(8)
P1 Ru1 N1 C8 -164.66(8)
C1 Ru1 N1 C12 -14.0(5)
O2 Ru1 N1 C12 123.66(9)
N2 Ru1 N1 C12 -160.30(10)
P1 Ru1 N1 C12 15.10(9)
C1 Ru1 N2 C14 23.65(10)
N1 Ru1 N2 C14 -159.52(9)
O2 Ru1 N2 C14 -71.73(8)
P1 Ru1 N2 C14 -171.72(6)
C1 Ru1 N2 C16 -103.79(9)
N1 Ru1 N2 C16 73.04(8)
O2 Ru1 N2 C16 160.83(9)
P1 Ru1 N2 C16 60.84(12)
C1 Ru1 N2 C7 141.90(7)
N1 Ru1 N2 C7 -41.28(6)
O2 Ru1 N2 C7 46.51(6)
P1 Ru1 N2 C7 -53.48(11)
N1 Ru1 C1 O1 4.3(16)
O2 Ru1 C1 O1 -132.8(13)
N2 Ru1 C1 O1 149.8(13)
P1 Ru1 C1 O1 -24.4(13)
Ru1 O2 C2 C6 -114.40(9)
Ru1 O2 C2 C3 136.24(8)
Ru1 O2 C2 C7 8.37(11)
O2 C2 C3 C4 75.36(13)
C6 C2 C3 C4 -42.45(12)
C7 C2 C3 C4 -159.39(10)
C2 C3 C4 C5 23.24(13)
C3 C4 C5 C6 5.95(14)
C4 C5 C6 C2 -33.15(13)
O2 C2 C6 C5 -70.99(12)
C3 C2 C6 C5 46.22(11)
C7 C2 C6 C5 166.46(10)
C14 N2 C7 C8 177.52(9)
C16 N2 C7 C8 -61.13(12)
Ru1 N2 C7 C8 57.69(9)
C14 N2 C7 C2 61.62(12)
C16 N2 C7 C2 -177.03(9)
Ru1 N2 C7 C2 -58.21(9)
O2 C2 C7 C8 -79.50(12)
C6 C2 C7 C8 44.38(12)
C3 C2 C7 C8 154.49(10)
O2 C2 C7 N2 35.96(12)
C6 C2 C7 N2 159.83(9)
C3 C2 C7 N2 -90.05(12)
C12 N1 C8 C9 3.56(17)
Ru1 N1 C8 C9 -176.68(9)
C12 N1 C8 C7 -171.25(10)
Ru1 N1 C8 C7 8.52(12)
N2 C7 C8 N1 -47.95(12)
C2 C7 C8 N1 69.97(12)
N2 C7 C8 C9 137.62(12)
C2 C7 C8 C9 -104.46(13)
N1 C8 C9 C10 -2.81(18)
C7 C8 C9 C10 171.19(12)
C8 C9 C10 C11 -0.59(19)
C9 C10 C11 C12 3.21(18)
C8 N1 C12 C11 -0.80(17)
Ru1 N1 C12 C11 179.46(9)
C8 N1 C12 C13 -179.80(10)
Ru1 N1 C12 C13 0.46(14)
C10 C11 C12 N1 -2.57(18)
C10 C11 C12 C13 176.35(11)
N1 C12 C13 P1 -20.35(13)
C11 C12 C13 P1 160.68(10)
C22 P1 C13 C12 -92.02(9)
C18 P1 C13 C12 153.83(8)
Ru1 P1 C13 C12 27.81(9)
C16 N2 C14 C15 -60.08(15)
C7 N2 C14 C15 60.51(14)
Ru1 N2 C14 C15 170.23(10)
C14 N2 C16 C17 -54.25(15)
C7 N2 C16 C17 -176.91(11)
Ru1 N2 C16 C17 75.33(12)
C13 P1 C18 C19 -78.06(10)
C22 P1 C18 C19 171.83(9)
Ru1 P1 C18 C19 32.75(11)
C13 P1 C18 C21 163.93(9)
C22 P1 C18 C21 53.82(11)
Ru1 P1 C18 C21 -85.26(9)
C13 P1 C18 C20 41.19(10)
C22 P1 C18 C20 -68.92(10)
Ru1 P1 C18 C20 152.00(8)
C13 P1 C22 C25 -65.13(10)
C18 P1 C22 C25 43.66(11)
Ru1 P1 C22 C25 -174.41(8)
C13 P1 C22 C23 54.81(9)
C18 P1 C22 C23 163.61(8)
Ru1 P1 C22 C23 -54.47(9)
C13 P1 C22 C24 169.63(8)
C18 P1 C22 C24 -81.58(10)
Ru1 P1 C22 C24 60.35(9)
O3 C26 C27 C28 176.1(7)
C30 C26 C27 C28 -5.2(6)
C26 C27 C28 C29 27.8(5)
C27 C28 C29 C30 -39.8(6)
O3 C26 C30 C29 159.4(7)
C27 C26 C30 C29 -19.3(7)
C28 C29 C30 C26 35.8(6)
O3A C26A C27A C28A 167.3(6)
C30A C26A C27A C28A -12.2(7)
C26A C27A C28A C29A 28.8(7)
C27A C28A C29A C30A -35.5(6)
O3A C26A C30A C29A 171.3(6)
C27A C26A C30A C29A -9.1(6)
C28A C29A C30A C26A 27.4(6)
